data_4507264
loop_
_publ_author_name
'Yang, Guang'
'Baran, Peter'
'Mart\'inez, Angel R.'
'Raptis, Raphael G.'

_publ_section_title
;
 Substituent Effects on the Supramolecular Aggregation of AgI-Pyrazolato
 Trimers
;
_journal_issue 1
_journal_name_full 'Crystal Growth &amp; Design'
_journal_page_first 264
_journal_paper_doi 10.1021/cg301411j
_journal_volume 13
_journal_year 2013
_chemical_formula_sum 'C27 H18 Ag3 Cl3 N6'
_chemical_formula_weight 856.43
_chemical_name_systematic
; 
 ? 
;
_space_group_IT_number 2
_symmetry_cell_setting triclinic
_symmetry_space_group_name_Hall '-P 1'
_symmetry_space_group_name_H-M 'P -1'
_atom_sites_solution_hydrogens geom
_atom_sites_solution_primary direct
_atom_sites_solution_secondary difmap
_audit_creation_method SHELXL-97
_cell_angle_alpha 114.799(8)
_cell_angle_beta 91.260(10)
_cell_angle_gamma 94.630(10)
_cell_formula_units_Z 2
_cell_length_a 7.624(6)
_cell_length_b 14.456(12)
_cell_length_c 14.713(12)
_cell_measurement_temperature 298(2)
_cell_volume 1464(2)
_computing_structure_refinement 'SHELXL-97 (Sheldrick, 1997)'
_computing_structure_solution 'SHELXS-97 (Sheldrick, 1990)'
_diffrn_ambient_temperature 298(2)
_diffrn_measured_fraction_theta_full 0.951
_diffrn_measured_fraction_theta_max 0.951
_diffrn_measurement_device_type 'CCD area detector'
_diffrn_measurement_method 'phi and omega scans'
_diffrn_radiation_monochromator graphite
_diffrn_radiation_source 'fine-focus sealed tube'
_diffrn_radiation_type MoK\a
_diffrn_radiation_wavelength 0.71073
_diffrn_reflns_av_R_equivalents 0.0281
_diffrn_reflns_av_sigmaI/netI 0.0637
_diffrn_reflns_limit_h_max 9
_diffrn_reflns_limit_h_min -7
_diffrn_reflns_limit_k_max 18
_diffrn_reflns_limit_k_min -17
_diffrn_reflns_limit_l_max 18
_diffrn_reflns_limit_l_min -18
_diffrn_reflns_number 8756
_diffrn_reflns_theta_full 27.00
_diffrn_reflns_theta_max 27.00
_diffrn_reflns_theta_min 1.53
_exptl_absorpt_coefficient_mu 2.288
_exptl_absorpt_correction_T_max 0.6451
_exptl_absorpt_correction_T_min 0.5280
_exptl_absorpt_correction_type multi-scan
_exptl_absorpt_process_details 'SADABS (Sheldrick, 1996)'
_exptl_crystal_colour colorless
_exptl_crystal_density_diffrn 1.942
_exptl_crystal_density_method 'not measured'
_exptl_crystal_description prism
_exptl_crystal_F_000 828
_exptl_crystal_size_max 0.32
_exptl_crystal_size_mid 0.26
_exptl_crystal_size_min 0.21
_refine_diff_density_max 1.522
_refine_diff_density_min -1.722
_refine_diff_density_rms 0.371
_refine_ls_extinction_coef 0.0242(17)
_refine_ls_extinction_expression Fc^*^=kFc[1+0.001xFc^2^\l^3^/sin(2\q)]^-1/4^
_refine_ls_extinction_method SHELXL
_refine_ls_goodness_of_fit_ref 1.030
_refine_ls_hydrogen_treatment constr
_refine_ls_matrix_type full
_refine_ls_number_parameters 353
_refine_ls_number_reflns 6079
_refine_ls_number_restraints 0
_refine_ls_restrained_S_all 1.030
_refine_ls_R_factor_all 0.1013
_refine_ls_R_factor_gt 0.0577
_refine_ls_shift/su_max 0.001
_refine_ls_shift/su_mean 0.000
_refine_ls_structure_factor_coef Fsqd
_refine_ls_weighting_details 'calc w=1/[\s^2^(Fo^2^)+(0.1208P)^2^+0.0000P] where P=(Fo^2^+2Fc^2^)/3'
_refine_ls_weighting_scheme calc
_refine_ls_wR_factor_gt 0.1628
_refine_ls_wR_factor_ref 0.2004
_reflns_number_gt 3765
_reflns_number_total 6079
_reflns_threshold_expression >2sigma(I)
_cod_data_source_file cg301411j_si_008.cif
_cod_data_source_block am115-New
_cod_original_sg_symbol_H-M P-1
_cod_database_code 4507264

loop_
_symmetry_equiv_pos_as_xyz
'x, y, z'
'-x, -y, -z'

loop_
_atom_site_label
_atom_site_type_symbol
_atom_site_fract_x
_atom_site_fract_y
_atom_site_fract_z
_atom_site_U_iso_or_equiv
_atom_site_adp_type
_atom_site_occupancy
_atom_site_symmetry_multiplicity
_atom_site_calc_flag
_atom_site_refinement_flags
Ag1 Ag 0.78944(9) 0.95756(5) -0.14262(5) 0.0605(3) Uani 1 1 d .
Ag2 Ag 0.77279(10) 1.10583(5) 0.11590(5) 0.0637(3) Uani 1 1 d .
Ag3 Ag 0.59191(9) 0.85368(5) 0.01771(5) 0.0630(3) Uani 1 1 d .
N1 N 0.9209(9) 1.1099(5) -0.0732(5) 0.0564(17) Uani 1 1 d .
N2 N 0.8871(9) 1.1704(5) 0.0249(5) 0.0529(16) Uani 1 1 d .
N3 N 0.6741(9) 1.0411(5) 0.2102(5) 0.0563(17) Uani 1 1 d .
N4 N 0.5896(9) 0.9429(5) 0.1742(5) 0.0541(16) Uani 1 1 d .
N5 N 0.6019(9) 0.7665(6) -0.1371(5) 0.0597(18) Uani 1 1 d .
N6 N 0.6588(8) 0.8050(5) -0.2051(5) 0.0495(15) Uani 1 1 d .
Cl1 Cl 0.7967(4) 1.4689(2) 0.0563(2) 0.0871(8) Uani 1 1 d .
Cl2 Cl 0.1972(3) 0.9222(2) 0.3740(2) 0.0804(7) Uani 1 1 d .
Cl3 Cl 0.3660(3) 0.6443(2) -0.49564(19) 0.0856(8) Uani 1 1 d .
C1 C 0.6699(12) 1.0834(7) 0.3128(6) 0.063(2) Uani 1 1 d .
H1 H 0.7186 1.1490 0.3556 0.076 Uiso 1 1 calc R
C2 C 0.5831(12) 1.0147(7) 0.3433(7) 0.069(2) Uani 1 1 d .
H2 H 0.5614 1.0247 0.4086 0.083 Uiso 1 1 calc R
C3 C 0.5346(11) 0.9263(7) 0.2547(6) 0.054(2) Uani 1 1 d .
C4 C 0.4471(11) 0.8231(7) 0.2404(6) 0.057(2) Uani 1 1 d .
C5 C 0.2955(11) 0.8123(7) 0.2930(7) 0.060(2) Uani 1 1 d .
C6 C 0.2183(13) 0.7172(8) 0.2809(8) 0.074(3) Uani 1 1 d .
H6 H 0.1193 0.7126 0.3151 0.089 Uiso 1 1 calc R
C7 C 0.2898(13) 0.6284(8) 0.2170(8) 0.076(3) Uani 1 1 d .
H7 H 0.2386 0.5648 0.2095 0.091 Uiso 1 1 calc R
C8 C 0.4372(13) 0.6341(7) 0.1644(7) 0.068(2) Uani 1 1 d .
H8 H 0.4840 0.5747 0.1217 0.082 Uiso 1 1 calc R
C9 C 0.5146(11) 0.7310(7) 0.1768(6) 0.061(2) Uani 1 1 d .
H9 H 0.6135 0.7344 0.1420 0.074 Uiso 1 1 calc R
C10 C 0.5394(13) 0.6660(7) -0.1945(8) 0.073(3) Uani 1 1 d .
H10 H 0.4955 0.6209 -0.1684 0.088 Uiso 1 1 calc R
C11 C 0.5497(12) 0.6409(7) -0.2941(7) 0.064(2) Uani 1 1 d .
H11 H 0.5128 0.5781 -0.3470 0.077 Uiso 1 1 calc R
C12 C 0.6279(10) 0.7297(6) -0.3007(6) 0.0522(19) Uani 1 1 d .
C13 C 0.6823(11) 0.7509(6) -0.3883(6) 0.0524(19) Uani 1 1 d .
C14 C 0.5745(11) 0.7173(6) -0.4789(6) 0.061(2) Uani 1 1 d .
C15 C 0.6238(14) 0.7424(8) -0.5580(6) 0.072(3) Uani 1 1 d .
H15 H 0.5493 0.7217 -0.6154 0.087 Uiso 1 1 calc R
C16 C 0.7861(14) 0.7989(8) -0.5495(7) 0.074(3) Uani 1 1 d .
H16 H 0.8197 0.8148 -0.6020 0.089 Uiso 1 1 calc R
C17 C 0.8989(13) 0.8319(7) -0.4627(7) 0.065(2) Uani 1 1 d .
H17 H 1.0066 0.8696 -0.4573 0.079 Uiso 1 1 calc R
C18 C 0.8461(11) 0.8071(6) -0.3845(6) 0.059(2) Uani 1 1 d .
H18 H 0.9217 0.8284 -0.3274 0.070 Uiso 1 1 calc R
C19 C 1.0041(12) 1.1689(6) -0.1126(7) 0.063(2) Uani 1 1 d .
H19 H 1.0421 1.1458 -0.1774 0.075 Uiso 1 1 calc R
C20 C 1.0239(13) 1.2685(7) -0.0420(7) 0.066(2) Uani 1 1 d .
H20 H 1.0766 1.3247 -0.0500 0.080 Uiso 1 1 calc R
C21 C 0.9497(11) 1.2692(6) 0.0444(7) 0.055(2) Uani 1 1 d .
C22 C 0.9339(11) 1.3541(6) 0.1470(6) 0.0539(19) Uani 1 1 d .
C23 C 0.8688(11) 1.4475(6) 0.1602(7) 0.056(2) Uani 1 1 d .
C24 C 0.8512(12) 1.5249(7) 0.2572(8) 0.070(3) Uani 1 1 d .
H24 H 0.8073 1.5857 0.2646 0.084 Uiso 1 1 calc R
C25 C 0.8994(13) 1.5103(8) 0.3415(8) 0.078(3) Uani 1 1 d .
H25 H 0.8859 1.5604 0.4054 0.093 Uiso 1 1 calc R
C26 C 0.9677(13) 1.4202(9) 0.3290(8) 0.083(3) Uani 1 1 d .
H26 H 1.0032 1.4106 0.3851 0.099 Uiso 1 1 calc R
C27 C 0.9843(11) 1.3421(7) 0.2318(7) 0.062(2) Uani 1 1 d .
H27 H 1.0298 1.2820 0.2251 0.075 Uiso 1 1 calc R

loop_
_atom_site_aniso_label
_atom_site_aniso_U_11
_atom_site_aniso_U_22
_atom_site_aniso_U_33
_atom_site_aniso_U_23
_atom_site_aniso_U_13
_atom_site_aniso_U_12
Ag1 0.0701(5) 0.0481(4) 0.0551(4) 0.0147(3) 0.0020(3) 0.0005(3)
Ag2 0.0724(5) 0.0587(4) 0.0658(5) 0.0321(3) 0.0143(3) 0.0021(3)
Ag3 0.0710(5) 0.0692(5) 0.0467(4) 0.0228(3) 0.0090(3) 0.0035(3)
N1 0.062(4) 0.036(3) 0.057(4) 0.009(3) 0.000(3) -0.009(3)
N2 0.056(4) 0.049(4) 0.054(4) 0.023(3) 0.006(3) 0.001(3)
N3 0.058(4) 0.055(4) 0.061(4) 0.029(3) 0.013(3) 0.008(3)
N4 0.054(4) 0.062(4) 0.051(4) 0.029(3) 0.011(3) 0.004(3)
N5 0.054(4) 0.071(5) 0.052(4) 0.024(4) 0.012(3) 0.001(3)
N6 0.051(4) 0.044(3) 0.049(4) 0.018(3) -0.005(3) -0.006(3)
Cl1 0.111(2) 0.0813(16) 0.0911(18) 0.0521(15) 0.0261(16) 0.0373(15)
Cl2 0.0797(17) 0.0789(15) 0.0800(16) 0.0294(13) 0.0302(13) 0.0109(13)
Cl3 0.0709(16) 0.0959(19) 0.0642(14) 0.0133(13) -0.0118(12) -0.0133(13)
C1 0.068(6) 0.063(5) 0.049(5) 0.017(4) 0.006(4) -0.005(4)
C2 0.071(6) 0.075(6) 0.055(5) 0.024(5) 0.010(4) -0.005(5)
C3 0.051(5) 0.072(5) 0.042(4) 0.026(4) 0.005(3) 0.003(4)
C4 0.052(5) 0.069(5) 0.055(5) 0.032(4) -0.001(4) -0.002(4)
C5 0.053(5) 0.070(5) 0.065(5) 0.037(4) 0.002(4) 0.001(4)
C6 0.057(6) 0.088(7) 0.082(7) 0.042(6) 0.009(5) -0.003(5)
C7 0.070(6) 0.069(6) 0.092(7) 0.041(6) -0.008(6) -0.011(5)
C8 0.074(6) 0.061(5) 0.065(6) 0.021(4) 0.004(5) 0.007(5)
C9 0.057(5) 0.073(6) 0.052(5) 0.025(4) 0.008(4) 0.009(4)
C10 0.066(6) 0.065(6) 0.081(7) 0.025(5) 0.008(5) -0.014(5)
C11 0.068(6) 0.060(5) 0.056(5) 0.019(4) 0.003(4) -0.011(4)
C12 0.047(4) 0.049(4) 0.052(4) 0.015(4) -0.007(4) -0.006(4)
C13 0.058(5) 0.048(4) 0.043(4) 0.010(3) 0.000(3) 0.012(4)
C14 0.063(5) 0.056(5) 0.047(5) 0.007(4) -0.001(4) 0.004(4)
C15 0.082(7) 0.084(7) 0.042(5) 0.016(4) 0.000(4) 0.018(5)
C16 0.092(8) 0.078(6) 0.060(6) 0.032(5) 0.016(5) 0.022(6)
C17 0.072(6) 0.068(5) 0.056(5) 0.027(4) 0.009(4) 0.004(5)
C18 0.055(5) 0.063(5) 0.056(5) 0.025(4) 0.004(4) 0.001(4)
C19 0.070(6) 0.050(5) 0.073(6) 0.032(4) 0.008(5) -0.002(4)
C20 0.072(6) 0.066(5) 0.068(6) 0.035(5) 0.015(5) 0.003(5)
C21 0.049(5) 0.060(5) 0.065(5) 0.035(4) -0.004(4) 0.002(4)
C22 0.055(5) 0.053(4) 0.053(5) 0.021(4) 0.010(4) 0.008(4)
C23 0.051(5) 0.043(4) 0.076(6) 0.027(4) 0.004(4) -0.002(3)
C24 0.066(6) 0.053(5) 0.083(7) 0.020(5) 0.020(5) 0.006(4)
C25 0.074(7) 0.071(6) 0.062(6) 0.003(5) 0.003(5) 0.004(5)
C26 0.081(7) 0.097(8) 0.063(6) 0.027(6) -0.003(5) 0.012(6)
C27 0.061(5) 0.061(5) 0.062(5) 0.021(4) 0.005(4) 0.013(4)

loop_
_atom_type_symbol
_atom_type_description
_atom_type_scat_dispersion_real
_atom_type_scat_dispersion_imag
_atom_type_scat_source
C C 0.0033 0.0016 'International Tables Vol C Tables 4.2.6.8 and 6.1.1.4'
H H 0.0000 0.0000 'International Tables Vol C Tables 4.2.6.8 and 6.1.1.4'
N N 0.0061 0.0033 'International Tables Vol C Tables 4.2.6.8 and 6.1.1.4'
Cl Cl 0.1484 0.1585 'International Tables Vol C Tables 4.2.6.8 and 6.1.1.4'
Ag Ag -0.8971 1.1015 'International Tables Vol C Tables 4.2.6.8 and 6.1.1.4'

loop_
_geom_angle_atom_site_label_1
_geom_angle_atom_site_label_2
_geom_angle_atom_site_label_3
_geom_angle
N6 Ag1 N1 177.2(3)
N3 Ag2 N2 176.5(3)
N5 Ag3 N4 178.4(3)
C19 N1 N2 109.1(6)
C19 N1 Ag1 131.4(6)
N2 N1 Ag1 117.8(5)
C21 N2 N1 107.0(7)
C21 N2 Ag2 131.9(6)
N1 N2 Ag2 121.0(5)
C1 N3 N4 107.2(7)
C1 N3 Ag2 129.8(6)
N4 N3 Ag2 122.9(5)
C3 N4 N3 108.0(7)
C3 N4 Ag3 135.8(6)
N3 N4 Ag3 115.9(5)
C10 N5 N6 105.5(7)
C10 N5 Ag3 129.1(7)
N6 N5 Ag3 125.0(5)
C12 N6 N5 109.2(6)
C12 N6 Ag1 134.0(5)
N5 N6 Ag1 116.6(5)
N3 C1 C2 110.3(8)
C1 C2 C3 105.3(8)
N4 C3 C2 109.1(8)
N4 C3 C4 120.8(7)
C2 C3 C4 130.0(8)
C9 C4 C5 115.9(8)
C9 C4 C3 121.5(8)
C5 C4 C3 122.6(8)
C6 C5 C4 122.1(9)
C6 C5 Cl2 117.7(7)
C4 C5 Cl2 120.2(7)
C5 C6 C7 119.8(9)
C8 C7 C6 120.7(9)
C7 C8 C9 119.2(9)
C8 C9 C4 122.3(8)
C11 C10 N5 111.5(9)
C10 C11 C12 105.9(8)
N6 C12 C11 107.8(7)
N6 C12 C13 119.7(7)
C11 C12 C13 132.4(7)
C18 C13 C14 116.0(8)
C18 C13 C12 121.1(7)
C14 C13 C12 122.8(8)
C15 C14 C13 121.9(9)
C15 C14 Cl3 116.7(7)
C13 C14 Cl3 121.3(7)
C16 C15 C14 119.3(9)
C15 C16 C17 121.0(9)
C18 C17 C16 118.7(9)
C17 C18 C13 123.0(8)
N1 C19 C20 109.1(8)
C19 C20 C21 106.8(8)
N2 C21 C20 108.1(8)
N2 C21 C22 119.7(7)
C20 C21 C22 132.2(8)
C27 C22 C23 117.8(7)
C27 C22 C21 120.1(7)
C23 C22 C21 122.1(7)
C24 C23 C22 121.0(8)
C24 C23 Cl1 117.8(6)
C22 C23 Cl1 121.1(6)
C25 C24 C23 120.1(8)
C26 C25 C24 119.1(9)
C25 C26 C27 120.9(10)
C22 C27 C26 121.0(8)

loop_
_geom_bond_atom_site_label_1
_geom_bond_atom_site_label_2
_geom_bond_distance
Ag1 N6 2.146(6)
Ag1 N1 2.147(6)
Ag2 N3 2.095(7)
Ag2 N2 2.096(7)
Ag3 N5 2.097(7)
Ag3 N4 2.117(7)
N1 C19 1.345(11)
N1 N2 1.382(10)
N2 C21 1.375(10)
N3 C1 1.372(11)
N3 N4 1.386(10)
N4 C3 1.371(10)
N5 C10 1.376(12)
N5 N6 1.395(10)
N6 C12 1.370(10)
Cl1 C23 1.767(9)
Cl2 C5 1.775(9)
Cl3 C14 1.787(9)
C1 C2 1.383(13)
C2 C3 1.405(12)
C3 C4 1.511(12)
C4 C9 1.415(12)
C4 C5 1.439(12)
C5 C6 1.389(13)
C6 C7 1.397(14)
C7 C8 1.395(13)
C8 C9 1.411(13)
C10 C11 1.360(14)
C11 C12 1.413(12)
C12 C13 1.504(12)
C13 C18 1.421(12)
C13 C14 1.426(11)
C14 C15 1.408(13)
C15 C16 1.399(14)
C16 C17 1.405(13)
C17 C18 1.398(12)
C19 C20 1.370(13)
C20 C21 1.400(13)
C21 C22 1.508(12)
C22 C27 1.380(12)
C22 C23 1.415(11)
C23 C24 1.414(12)
C24 C25 1.388(14)
C25 C26 1.384(14)
C26 C27 1.418(13)
